data_2022960
loop_
_publ_author_name
'Tiwari, Laxmi'
'Waynant, Kristopher V.'

_publ_section_title
;
 The synthesis and structural properties of a
 chlorido-bis-{<i>N</i>-[(4-meth-oxy-phen-yl)imino]-pyrrolidine-1-carboxamide}-zinc(II)
 (aceto-nitrile)-trichlorido-zincate coordination complex.
;
_journal_coeditor_code YY2008
_journal_issue 'Pt 1'
_journal_name_full 'Acta crystallographica. Section E, Crystallographic communications'
_journal_page_first 14
_journal_page_last 17
_journal_paper_doi 10.1107/S2056989023010447
_journal_volume 80
_journal_year 2024
_chemical_formula_iupac '[Zn Cl (C12 H15 N3 O2)2] [Zn Cl3 (C2 H3 N)]'
_chemical_formula_moiety 'C24 H30 Cl N6 O4 Zn +, C2 H3 Cl3 N Zn -'
_chemical_formula_sum 'C26 H33 Cl4 N7 O4 Zn2'
_chemical_formula_weight 780.13
_chemical_name_systematic
;
Chloridobis{<i>N</i>-[(4-methoxyphenyl)imino]pyrrolidine-1-carboxamide}zinc(II)
(acetonitrile)trichloridozincate
;
_space_group_crystal_system orthorhombic
_space_group_IT_number 61
_space_group_name_Hall '-P 2ac 2ab'
_space_group_name_H-M_alt 'P b c a'
_atom_sites_solution_hydrogens geom
_atom_sites_solution_primary dual
_audit_creation_method
;FinalCif V117 by Daniel Kratzert, Freiburg 2023,
https://dkratzert.de/finalcif.html
;
_cell_angle_alpha 90
_cell_angle_beta 90
_cell_angle_gamma 90
_cell_formula_units_Z 8
_cell_length_a 28.4313(7)
_cell_length_b 7.6516(2)
_cell_length_c 29.5461(9)
_cell_measurement_reflns_used 9702
_cell_measurement_temperature 100
_cell_measurement_theta_max 27.397
_cell_measurement_theta_min 2.757
_cell_volume 6427.6(3)
_computing_cell_refinement
;
SAINT V8.40B (Bruker, 2021)
;
_computing_data_collection
;
APEX4 (Bruker, 2021)
;
_computing_data_reduction
;
SAINT V8.40B (Bruker, 2021)
;
_computing_molecular_graphics
;
Olex2 1.5 (Dolomanov <i>et al.</i>,  2009) and Macrae <i>et al.</i>,
2020)
;
_computing_publication_material
;
Olex2 1.5 (Dolomanov <i>et al.</i>,  2009)
;
_computing_structure_refinement
;
<i>SHELXL2018/3</i> (Sheldrick, 2015b)
;
_computing_structure_solution
;
<i>SHELXT2018/2</i> (Sheldrick, 2015a)
;
_diffrn_ambient_temperature 100
_diffrn_detector 'Bruker Photon II'
_diffrn_detector_area_resol_mean 7.39
_diffrn_measured_fraction_theta_full 0.999
_diffrn_measured_fraction_theta_max 0.999
_diffrn_measurement_device 'Fixed Chi Three-Circle Diffractometer'
_diffrn_measurement_device_type 'Bruker D8 VENTURE Duo'
_diffrn_measurement_method '\w and \f scans'
_diffrn_measurement_specimen_support 'MiTeGen micromount'
_diffrn_radiation_monochromator 'TRIUMPH graphite'
_diffrn_radiation_probe x-ray
_diffrn_radiation_type MoK\a
_diffrn_radiation_wavelength 0.71073
_diffrn_reflns_av_R_equivalents 0.0881
_diffrn_reflns_av_unetI/netI 0.0295
_diffrn_reflns_limit_h_max 31
_diffrn_reflns_limit_h_min -36
_diffrn_reflns_limit_k_max 9
_diffrn_reflns_limit_k_min -9
_diffrn_reflns_limit_l_max 38
_diffrn_reflns_limit_l_min -38
_diffrn_reflns_number 167426
_diffrn_reflns_theta_full 25.242
_diffrn_reflns_theta_max 27.490
_diffrn_reflns_theta_min 2.553
_diffrn_source 'sealed tube'
_diffrn_source_current 30.0
_diffrn_source_power 1.35
_diffrn_source_voltage 45.0
_diffrn_standards_number 0
_exptl_absorpt_coefficient_mu 1.869
_exptl_absorpt_correction_T_max 0.7456
_exptl_absorpt_correction_T_min 0.6653
_exptl_absorpt_correction_type multi-scan
_exptl_absorpt_process_details
;
(SADABS; Krause <i>et al.</i>,  2015)
;
_exptl_crystal_colour yellow
_exptl_crystal_density_diffrn 1.612
_exptl_crystal_description plate
_exptl_crystal_F_000 3184
_exptl_crystal_size_max 0.19
_exptl_crystal_size_mid 0.17
_exptl_crystal_size_min 0.02
_refine_diff_density_max 1.048
_refine_diff_density_min -0.536
_refine_ls_extinction_method none
_refine_ls_goodness_of_fit_ref 1.151
_refine_ls_hydrogen_treatment constr
_refine_ls_matrix_type full
_refine_ls_number_parameters 391
_refine_ls_number_reflns 7354
_refine_ls_number_restraints 0
_refine_ls_restrained_S_all 1.151
_refine_ls_R_factor_all 0.0673
_refine_ls_R_factor_gt 0.0457
_refine_ls_shift/su_max 0.001
_refine_ls_shift/su_mean 0.000
_refine_ls_structure_factor_coef Fsqd
_refine_ls_weighting_details 'w=1/[\s^2^(Fo^2^)+(0.0190P)^2^+31.9684P] where P=(Fo^2^+2Fc^2^)/3'
_refine_ls_weighting_scheme calc
_refine_ls_wR_factor_gt 0.0953
_refine_ls_wR_factor_ref 0.1039
_reflns_number_gt 5790
_reflns_number_total 7354
_reflns_threshold_expression 'I > 2\s(I)'
_cod_data_source_file yy2008sup1.cif
_cod_data_source_block I
_cod_depositor_comments 'Adding full bibliography for 2022960.cif.'
_cod_database_code 2022960
_cod_database_fobs_code 2022960
_shelx_space_group_comment
;
The symmetry employed for this shelxl refinement is uniquely defined
by the following loop, which should always be used as a source of
symmetry information in preference to the above space-group names.
They are only intended as comments.
;
_shelx_estimated_absorpt_t_min 0.718
_shelx_estimated_absorpt_t_max 0.964

loop_
_space_group_symop_operation_xyz
'x, y, z'
'-x+1/2, -y, z+1/2'
'-x, y+1/2, -z+1/2'
'x+1/2, -y+1/2, -z'
'-x, -y, -z'
'x-1/2, y, -z-1/2'
'x, -y-1/2, z-1/2'
'-x-1/2, y-1/2, z'

loop_
_atom_site_type_symbol
_atom_site_label
_atom_site_fract_x
_atom_site_fract_y
_atom_site_fract_z
_atom_site_U_iso_or_equiv
_atom_site_adp_type
_atom_site_calc_flag
_atom_site_occupancy
_atom_site_disorder_assembly
_atom_site_disorder_group
Zn Zn1 0.38392(2) 0.32189(6) 0.53246(2) 0.01362(10) Uani d 1 . .
Cl Cl2 0.35537(3) 0.06498(13) 0.51090(3) 0.01896(19) Uani d 1 . .
O O1A 0.41294(9) 0.3767(4) 0.59256(9) 0.0187(6) Uani d 1 . .
O O2A 0.55202(9) 0.1012(4) 0.36437(9) 0.0229(6) Uani d 1 . .
N N1A 0.46035(10) 0.2952(4) 0.52134(10) 0.0133(6) Uani d 1 . .
N N2A 0.48565(10) 0.3201(4) 0.55606(10) 0.0154(6) Uani d 1 . .
N N3A 0.48118(10) 0.3960(4) 0.63111(10) 0.0142(6) Uani d 1 . .
C C1A 0.45700(13) 0.3661(5) 0.59420(12) 0.0148(7) Uani d 1 . .
C C2A 0.48421(13) 0.2478(5) 0.48157(12) 0.0155(7) Uani d 1 . .
C C3A 0.45684(13) 0.2099(5) 0.44347(12) 0.0172(8) Uani d 1 . .
H H3A 0.423563 0.219067 0.445091 0.021 Uiso calc 1 . .
C C4A 0.47807(13) 0.1593(5) 0.40346(12) 0.0167(8) Uani d 1 . .
H H4A 0.459493 0.131954 0.377685 0.020 Uiso calc 1 . .
C C5A 0.52690(13) 0.1487(5) 0.40129(13) 0.0169(8) Uani d 1 . .
C C6A 0.55441(13) 0.1885(6) 0.43970(14) 0.0223(9) Uani d 1 . .
H H6A 0.587724 0.181919 0.437899 0.027 Uiso calc 1 . .
C C7A 0.53351(13) 0.2365(6) 0.47949(13) 0.0188(8) Uani d 1 . .
H H7A 0.552075 0.261920 0.505402 0.023 Uiso calc 1 . .
C C8A 0.45700(13) 0.4426(6) 0.67395(12) 0.0177(8) Uani d 1 . .
H H8AA 0.430842 0.360891 0.680413 0.021 Uiso calc 1 . .
H H8AB 0.444552 0.563336 0.672826 0.021 Uiso calc 1 . .
C C9A 0.49607(13) 0.4258(5) 0.70924(13) 0.0186(8) Uani d 1 . .
H H9AA 0.497786 0.305092 0.721214 0.022 Uiso calc 1 . .
H H9AB 0.490918 0.507573 0.734723 0.022 Uiso calc 1 . .
C C10A 0.54098(13) 0.4729(5) 0.68302(13) 0.0193(8) Uani d 1 . .
H H10A 0.544762 0.601197 0.680722 0.023 Uiso calc 1 . .
H H10B 0.569137 0.422980 0.697896 0.023 Uiso calc 1 . .
C C11A 0.53340(12) 0.3916(5) 0.63639(12) 0.0168(8) Uani d 1 . .
H H11A 0.549077 0.461079 0.612492 0.020 Uiso calc 1 . .
H H11B 0.545399 0.270177 0.635372 0.020 Uiso calc 1 . .
C C12A 0.52662(14) 0.0592(6) 0.32387(13) 0.0218(9) Uani d 1 . .
H H12A 0.548822 0.024803 0.300113 0.033 Uiso calc 1 . .
H H12B 0.508739 0.161675 0.313882 0.033 Uiso calc 1 . .
H H12C 0.504936 -0.037576 0.329936 0.033 Uiso calc 1 . .
O O1B 0.37393(9) 0.5185(4) 0.48827(9) 0.0157(5) Uani d 1 . .
O O2B 0.20169(9) 0.1946(4) 0.68988(9) 0.0215(6) Uani d 1 . .
N N1B 0.31512(10) 0.4348(4) 0.55143(10) 0.0130(6) Uani d 1 . .
N N2B 0.29743(11) 0.5328(4) 0.52118(10) 0.0139(6) Uani d 1 . .
N N3B 0.31713(10) 0.6878(4) 0.45738(10) 0.0145(6) Uani d 1 . .
C C1B 0.33246(12) 0.5774(5) 0.48798(12) 0.0132(7) Uani d 1 . .
C C2B 0.28426(13) 0.3787(5) 0.58569(12) 0.0134(7) Uani d 1 . .
C C3B 0.30428(13) 0.3026(5) 0.62401(13) 0.0168(8) Uani d 1 . .
H H3B 0.337426 0.289260 0.626118 0.020 Uiso calc 1 . .
C C4B 0.27560(13) 0.2466(5) 0.65894(13) 0.0167(8) Uani d 1 . .
H H4B 0.289068 0.199929 0.685771 0.020 Uiso calc 1 . .
C C5B 0.22695(14) 0.2588(5) 0.65466(13) 0.0170(8) Uani d 1 . .
C C6B 0.20650(13) 0.3330(5) 0.61614(13) 0.0179(8) Uani d 1 . .
H H6B 0.173273 0.340930 0.613448 0.021 Uiso calc 1 . .
C C7B 0.23534(13) 0.3947(5) 0.58204(13) 0.0167(8) Uani d 1 . .
H H7B 0.221930 0.448156 0.556045 0.020 Uiso calc 1 . .
C C8B 0.34803(13) 0.7567(5) 0.42103(13) 0.0176(8) Uani d 1 . .
H H8BA 0.357293 0.663033 0.399685 0.021 Uiso calc 1 . .
H H8BB 0.376717 0.811038 0.433778 0.021 Uiso calc 1 . .
C C9B 0.31677(14) 0.8932(5) 0.39776(13) 0.0211(8) Uani d 1 . .
H H9BA 0.321348 1.010256 0.411355 0.025 Uiso calc 1 . .
H H9BB 0.323686 0.899791 0.364963 0.025 Uiso calc 1 . .
C C10B 0.26686(14) 0.8269(5) 0.40602(13) 0.0193(8) Uani d 1 . .
H H10C 0.243535 0.922170 0.402726 0.023 Uiso calc 1 . .
H H10D 0.258748 0.730994 0.384933 0.023 Uiso calc 1 . .
C C11B 0.26919(13) 0.7620(5) 0.45464(13) 0.0174(8) Uani d 1 . .
H H11C 0.265053 0.859231 0.476389 0.021 Uiso calc 1 . .
H H11D 0.245005 0.671737 0.460494 0.021 Uiso calc 1 . .
C C12B 0.15132(13) 0.1884(6) 0.68501(14) 0.0245(9) Uani d 1 . .
H H12D 0.143225 0.125226 0.657227 0.037 Uiso calc 1 . .
H H12E 0.138870 0.307660 0.683382 0.037 Uiso calc 1 . .
H H12F 0.137575 0.128065 0.711113 0.037 Uiso calc 1 . .
Zn Zn1C 0.36227(2) 0.31087(6) 0.79662(2) 0.01579(11) Uani d 1 . .
Cl Cl1C 0.37575(3) 0.15712(13) 0.73339(3) 0.0198(2) Uani d 1 . .
Cl Cl2C 0.40356(3) 0.55957(13) 0.79884(3) 0.0216(2) Uani d 1 . .
Cl Cl3C 0.36050(3) 0.17133(13) 0.86338(3) 0.0205(2) Uani d 1 . .
N N1C 0.29085(12) 0.3713(5) 0.78907(12) 0.0232(8) Uani d 1 . .
C C1C 0.25046(15) 0.3671(5) 0.78836(13) 0.0209(8) Uani d 1 . .
C C2C 0.19989(13) 0.3640(6) 0.78872(14) 0.0213(9) Uani d 1 . .
H H2CA 0.187897 0.435302 0.763698 0.032 Uiso calc 1 . .
H H2CB 0.188409 0.411243 0.817500 0.032 Uiso calc 1 . .
H H2CC 0.188907 0.243370 0.785197 0.032 Uiso calc 1 . .

loop_
_atom_site_aniso_label
_atom_site_aniso_U_11
_atom_site_aniso_U_22
_atom_site_aniso_U_33
_atom_site_aniso_U_12
_atom_site_aniso_U_13
_atom_site_aniso_U_23
Zn1 0.00912(19) 0.0189(2) 0.0128(2) -0.00014(17) -0.00164(15) -0.00036(18)
Cl2 0.0149(4) 0.0205(5) 0.0215(5) -0.0035(4) 0.0028(4) -0.0032(4)
O1A 0.0113(12) 0.0294(15) 0.0154(13) -0.0016(11) -0.0021(10) -0.0013(12)
O2A 0.0149(13) 0.0378(17) 0.0160(14) 0.0033(12) 0.0018(11) -0.0041(13)
N1A 0.0108(14) 0.0183(16) 0.0110(15) -0.0008(12) -0.0008(11) 0.0010(12)
N2A 0.0129(14) 0.0217(17) 0.0116(15) -0.0002(13) -0.0022(12) 0.0015(13)
N3A 0.0092(14) 0.0216(17) 0.0116(15) -0.0005(12) 0.0012(12) 0.0010(13)
C1A 0.0144(17) 0.0174(18) 0.0124(17) -0.0014(14) -0.0002(14) 0.0019(14)
C2A 0.0157(17) 0.0172(18) 0.0137(18) 0.0016(15) -0.0001(14) 0.0021(15)
C3A 0.0128(17) 0.023(2) 0.0158(19) -0.0017(15) 0.0006(14) 0.0000(16)
C4A 0.0145(17) 0.023(2) 0.0124(17) -0.0017(15) -0.0012(14) 0.0004(16)
C5A 0.0176(18) 0.020(2) 0.0128(17) 0.0037(15) 0.0025(15) 0.0027(15)
C6A 0.0086(16) 0.036(2) 0.022(2) 0.0011(17) 0.0003(15) 0.0020(19)
C7A 0.0151(18) 0.030(2) 0.0117(18) 0.0007(16) -0.0051(14) -0.0007(16)
C8A 0.0142(18) 0.026(2) 0.0130(18) -0.0022(16) 0.0002(14) -0.0001(16)
C9A 0.0190(19) 0.025(2) 0.0119(18) 0.0012(16) -0.0030(15) -0.0002(16)
C10A 0.0148(18) 0.023(2) 0.020(2) -0.0004(16) -0.0046(15) -0.0007(16)
C11A 0.0115(17) 0.026(2) 0.0126(18) 0.0001(15) -0.0032(14) 0.0025(16)
C12A 0.024(2) 0.027(2) 0.0146(19) 0.0010(18) 0.0008(16) -0.0061(17)
O1B 0.0103(12) 0.0208(14) 0.0162(13) 0.0003(10) 0.0012(10) 0.0032(11)
O2B 0.0159(13) 0.0321(16) 0.0164(13) -0.0041(12) 0.0037(11) 0.0020(12)
N1B 0.0126(14) 0.0149(15) 0.0115(15) -0.0017(12) -0.0023(12) -0.0016(12)
N2B 0.0130(14) 0.0172(16) 0.0115(15) -0.0032(12) 0.0012(12) 0.0012(12)
N3B 0.0133(14) 0.0170(15) 0.0131(15) -0.0007(13) 0.0008(12) 0.0016(13)
C1B 0.0118(17) 0.0161(18) 0.0118(17) -0.0026(14) 0.0000(13) -0.0027(14)
C2B 0.0155(17) 0.0143(17) 0.0105(17) -0.0002(14) 0.0023(14) -0.0022(14)
C3B 0.0108(16) 0.021(2) 0.0184(19) 0.0008(15) -0.0009(14) 0.0005(16)
C4B 0.0182(18) 0.0217(19) 0.0101(17) -0.0004(16) -0.0002(14) -0.0003(15)
C5B 0.0219(19) 0.0193(19) 0.0098(17) -0.0024(16) 0.0015(15) -0.0038(15)
C6B 0.0107(16) 0.023(2) 0.0198(19) -0.0008(15) 0.0005(14) -0.0040(17)
C7B 0.0153(17) 0.021(2) 0.0140(18) 0.0001(15) -0.0018(14) -0.0011(15)
C8B 0.0168(18) 0.0205(19) 0.0153(18) -0.0012(15) 0.0034(15) 0.0025(15)
C9B 0.030(2) 0.020(2) 0.0137(19) -0.0012(17) 0.0000(16) 0.0037(16)
C10B 0.0230(19) 0.0192(19) 0.0157(18) 0.0027(16) -0.0045(15) 0.0023(16)
C11B 0.0153(18) 0.0179(19) 0.0189(19) 0.0034(15) -0.0041(15) 0.0018(15)
C12B 0.0146(18) 0.039(3) 0.020(2) -0.0044(18) 0.0067(15) 0.0000(19)
Zn1C 0.0128(2) 0.0178(2) 0.0167(2) 0.00073(17) 0.00144(16) 0.00044(18)
Cl1C 0.0193(4) 0.0226(5) 0.0174(4) 0.0003(4) 0.0029(4) -0.0003(4)
Cl2C 0.0193(4) 0.0212(5) 0.0244(5) -0.0042(4) -0.0017(4) 0.0005(4)
Cl3C 0.0222(4) 0.0211(5) 0.0180(4) 0.0010(4) 0.0017(4) 0.0022(4)
N1C 0.0196(18) 0.031(2) 0.0189(18) 0.0049(15) -0.0022(14) -0.0016(15)
C1C 0.021(2) 0.020(2) 0.021(2) 0.0044(16) 0.0020(17) -0.0002(16)
C2C 0.0155(19) 0.027(2) 0.022(2) 0.0029(16) -0.0005(16) 0.0000(17)

loop_
_atom_type_symbol
_atom_type_description
_atom_type_scat_dispersion_real
_atom_type_scat_dispersion_imag
_atom_type_scat_source
C C 0.0033 0.0016 'International Tables Vol C Tables 4.2.6.8 and 6.1.1.4'
H H 0.0000 0.0000 'International Tables Vol C Tables 4.2.6.8 and 6.1.1.4'
Cl Cl 0.1484 0.1585 'International Tables Vol C Tables 4.2.6.8 and 6.1.1.4'
N N 0.0061 0.0033 'International Tables Vol C Tables 4.2.6.8 and 6.1.1.4'
O O 0.0106 0.0060 'International Tables Vol C Tables 4.2.6.8 and 6.1.1.4'
Zn Zn 0.2839 1.4301 'International Tables Vol C Tables 4.2.6.8 and 6.1.1.4'

loop_
_geom_angle_atom_site_label_1
_geom_angle_atom_site_label_2
_geom_angle_atom_site_label_3
_geom_angle_site_symmetry_1
_geom_angle_site_symmetry_3
_geom_angle
_geom_angle_publ_flag
O1A Zn1 Cl2 . . 126.20(9) ?
O1A Zn1 N1A . . 75.27(11) ?
O1A Zn1 O1B . . 118.48(11) ?
O1A Zn1 N1B . . 93.31(11) ?
N1A Zn1 Cl2 . . 103.62(9) ?
N1A Zn1 N1B . . 160.92(12) ?
O1B Zn1 Cl2 . . 115.10(8) ?
O1B Zn1 N1A . . 96.41(11) ?
O1B Zn1 N1B . . 75.36(11) ?
N1B Zn1 Cl2 . . 95.47(8) ?
C1A O1A Zn1 . . 115.6(2) ?
C5A O2A C12A . . 117.8(3) ?
N2A N1A Zn1 . . 115.1(2) ?
N2A N1A C2A . . 116.2(3) ?
C2A N1A Zn1 . . 128.6(2) ?
N1A N2A C1A . . 110.5(3) ?
C1A N3A C8A . . 120.6(3) ?
C1A N3A C11A . . 127.2(3) ?
C8A N3A C11A . . 112.1(3) ?
O1A C1A N2A . . 123.5(3) ?
O1A C1A N3A . . 123.0(3) ?
N3A C1A N2A . . 113.5(3) ?
N1A C2A C7A . . 122.3(3) ?
C3A C2A N1A . . 117.3(3) ?
C3A C2A C7A . . 120.5(4) ?
C2A C3A H3A . . 119.9 ?
C4A C3A C2A . . 120.2(3) ?
C4A C3A H3A . . 119.9 ?
C3A C4A H4A . . 120.3 ?
C3A C4A C5A . . 119.4(4) ?
C5A C4A H4A . . 120.3 ?
O2A C5A C4A . . 125.4(4) ?
O2A C5A C6A . . 114.4(3) ?
C4A C5A C6A . . 120.2(4) ?
C5A C6A H6A . . 119.7 ?
C7A C6A C5A . . 120.6(3) ?
C7A C6A H6A . . 119.7 ?
C2A C7A H7A . . 120.4 ?
C6A C7A C2A . . 119.2(4) ?
C6A C7A H7A . . 120.4 ?
N3A C8A H8AA . . 111.2 ?
N3A C8A H8AB . . 111.2 ?
N3A C8A C9A . . 103.0(3) ?
H8AA C8A H8AB . . 109.1 ?
C9A C8A H8AA . . 111.2 ?
C9A C8A H8AB . . 111.2 ?
C8A C9A H9AA . . 111.0 ?
C8A C9A H9AB . . 111.0 ?
C8A C9A C10A . . 103.9(3) ?
H9AA C9A H9AB . . 109.0 ?
C10A C9A H9AA . . 111.0 ?
C10A C9A H9AB . . 111.0 ?
C9A C10A H10A . . 111.0 ?
C9A C10A H10B . . 111.0 ?
H10A C10A H10B . . 109.0 ?
C11A C10A C9A . . 104.0(3) ?
C11A C10A H10A . . 111.0 ?
C11A C10A H10B . . 111.0 ?
N3A C11A C10A . . 103.0(3) ?
N3A C11A H11A . . 111.2 ?
N3A C11A H11B . . 111.2 ?
C10A C11A H11A . . 111.2 ?
C10A C11A H11B . . 111.2 ?
H11A C11A H11B . . 109.1 ?
O2A C12A H12A . . 109.5 ?
O2A C12A H12B . . 109.5 ?
O2A C12A H12C . . 109.5 ?
H12A C12A H12B . . 109.5 ?
H12A C12A H12C . . 109.5 ?
H12B C12A H12C . . 109.5 ?
C1B O1B Zn1 . . 113.8(2) ?
C5B O2B C12B . . 117.5(3) ?
N2B N1B Zn1 . . 113.7(2) ?
N2B N1B C2B . . 116.1(3) ?
C2B N1B Zn1 . . 128.0(2) ?
N1B N2B C1B . . 110.2(3) ?
C1B N3B C8B . . 122.1(3) ?
C1B N3B C11B . . 126.3(3) ?
C11B N3B C8B . . 111.7(3) ?
O1B C1B N2B . . 123.9(3) ?
O1B C1B N3B . . 123.0(3) ?
N3B C1B N2B . . 113.1(3) ?
C3B C2B N1B . . 117.2(3) ?
C3B C2B C7B . . 120.3(3) ?
C7B C2B N1B . . 122.5(3) ?
C2B C3B H3B . . 120.2 ?
C4B C3B C2B . . 119.6(3) ?
C4B C3B H3B . . 120.2 ?
C3B C4B H4B . . 120.1 ?
C3B C4B C5B . . 119.8(4) ?
C5B C4B H4B . . 120.1 ?
O2B C5B C4B . . 115.6(4) ?
O2B C5B C6B . . 123.5(3) ?
C4B C5B C6B . . 120.9(4) ?
C5B C6B H6B . . 120.5 ?
C7B C6B C5B . . 119.0(3) ?
C7B C6B H6B . . 120.5 ?
C2B C7B H7B . . 119.9 ?
C6B C7B C2B . . 120.2(4) ?
C6B C7B H7B . . 119.9 ?
N3B C8B H8BA . . 111.2 ?
N3B C8B H8BB . . 111.2 ?
N3B C8B C9B . . 102.9(3) ?
H8BA C8B H8BB . . 109.1 ?
C9B C8B H8BA . . 111.2 ?
C9B C8B H8BB . . 111.2 ?
C8B C9B H9BA . . 111.0 ?
C8B C9B H9BB . . 111.0 ?
H9BA C9B H9BB . . 109.0 ?
C10B C9B C8B . . 103.9(3) ?
C10B C9B H9BA . . 111.0 ?
C10B C9B H9BB . . 111.0 ?
C9B C10B H10C . . 111.2 ?
C9B C10B H10D . . 111.2 ?
H10C C10B H10D . . 109.2 ?
C11B C10B C9B . . 102.6(3) ?
C11B C10B H10C . . 111.2 ?
C11B C10B H10D . . 111.2 ?
N3B C11B C10B . . 102.6(3) ?
N3B C11B H11C . . 111.3 ?
N3B C11B H11D . . 111.3 ?
C10B C11B H11C . . 111.3 ?
C10B C11B H11D . . 111.3 ?
H11C C11B H11D . . 109.2 ?
O2B C12B H12D . . 109.5 ?
O2B C12B H12E . . 109.5 ?
O2B C12B H12F . . 109.5 ?
H12D C12B H12E . . 109.5 ?
H12D C12B H12F . . 109.5 ?
H12E C12B H12F . . 109.5 ?
Cl1C Zn1C Cl3C . . 119.15(4) ?
Cl2C Zn1C Cl1C . . 112.42(4) ?
Cl2C Zn1C Cl3C . . 113.01(4) ?
N1C Zn1C Cl1C . . 101.12(10) ?
N1C Zn1C Cl2C . . 108.91(11) ?
N1C Zn1C Cl3C . . 100.19(10) ?
C1C N1C Zn1C . . 164.7(4) ?
N1C C1C C2C . . 178.4(5) ?
C1C C2C H2CA . . 109.5 ?
C1C C2C H2CB . . 109.5 ?
C1C C2C H2CC . . 109.5 ?
H2CA C2C H2CB . . 109.5 ?
H2CA C2C H2CC . . 109.5 ?
H2CB C2C H2CC . . 109.5 ?

loop_
_geom_bond_atom_site_label_1
_geom_bond_atom_site_label_2
_geom_bond_site_symmetry_2
_geom_bond_distance
_geom_bond_publ_flag
Zn1 Cl2 . 2.2202(10) ?
Zn1 O1A . 2.002(3) ?
Zn1 N1A . 2.207(3) ?
Zn1 O1B . 2.012(3) ?
Zn1 N1B . 2.211(3) ?
O1A C1A . 1.256(4) ?
O2A C5A . 1.354(4) ?
O2A C12A . 1.434(5) ?
N1A N2A . 1.267(4) ?
N1A C2A . 1.405(5) ?
N2A C1A . 1.435(5) ?
N3A C1A . 1.309(5) ?
N3A C8A . 1.484(5) ?
N3A C11A . 1.493(4) ?
C2A C3A . 1.399(5) ?
C2A C7A . 1.406(5) ?
C3A H3A . 0.9500 ?
C3A C4A . 1.383(5) ?
C4A H4A . 0.9500 ?
C4A C5A . 1.392(5) ?
C5A C6A . 1.412(5) ?
C6A H6A . 0.9500 ?
C6A C7A . 1.367(6) ?
C7A H7A . 0.9500 ?
C8A H8AA . 0.9900 ?
C8A H8AB . 0.9900 ?
C8A C9A . 1.529(5) ?
C9A H9AA . 0.9900 ?
C9A H9AB . 0.9900 ?
C9A C10A . 1.536(5) ?
C10A H10A . 0.9900 ?
C10A H10B . 0.9900 ?
C10A C11A . 1.527(5) ?
C11A H11A . 0.9900 ?
C11A H11B . 0.9900 ?
C12A H12A . 0.9800 ?
C12A H12B . 0.9800 ?
C12A H12C . 0.9800 ?
O1B C1B . 1.262(4) ?
O2B C5B . 1.356(5) ?
O2B C12B . 1.440(5) ?
N1B N2B . 1.270(4) ?
N1B C2B . 1.407(5) ?
N2B C1B . 1.439(5) ?
N3B C1B . 1.311(5) ?
N3B C8B . 1.484(5) ?
N3B C11B . 1.479(5) ?
C2B C3B . 1.395(5) ?
C2B C7B . 1.400(5) ?
C3B H3B . 0.9500 ?
C3B C4B . 1.383(5) ?
C4B H4B . 0.9500 ?
C4B C5B . 1.392(5) ?
C5B C6B . 1.399(5) ?
C6B H6B . 0.9500 ?
C6B C7B . 1.382(5) ?
C7B H7B . 0.9500 ?
C8B H8BA . 0.9900 ?
C8B H8BB . 0.9900 ?
C8B C9B . 1.535(5) ?
C9B H9BA . 0.9900 ?
C9B H9BB . 0.9900 ?
C9B C10B . 1.527(6) ?
C10B H10C . 0.9900 ?
C10B H10D . 0.9900 ?
C10B C11B . 1.521(5) ?
C11B H11C . 0.9900 ?
C11B H11D . 0.9900 ?
C12B H12D . 0.9800 ?
C12B H12E . 0.9800 ?
C12B H12F . 0.9800 ?
Zn1C Cl1C . 2.2408(10) ?
Zn1C Cl2C . 2.2368(11) ?
Zn1C Cl3C . 2.2435(10) ?
Zn1C N1C . 2.095(3) ?
N1C C1C . 1.149(5) ?
C1C C2C . 1.438(5) ?
C2C H2CA . 0.9800 ?
C2C H2CB . 0.9800 ?
C2C H2CC . 0.9800 ?

loop_
_geom_torsion_atom_site_label_1
_geom_torsion_atom_site_label_2
_geom_torsion_atom_site_label_3
_geom_torsion_atom_site_label_4
_geom_torsion_site_symmetry_1
_geom_torsion_site_symmetry_2
_geom_torsion_site_symmetry_3
_geom_torsion_site_symmetry_4
_geom_torsion
_geom_torsion_publ_flag
Zn1 O1A C1A N2A . . . . 0.7(5) ?
Zn1 O1A C1A N3A . . . . -179.2(3) ?
Zn1 N1A N2A C1A . . . . -2.0(4) ?
Zn1 N1A C2A C3A . . . . -0.7(5) ?
Zn1 N1A C2A C7A . . . . 179.8(3) ?
Zn1 O1B C1B N2B . . . . 10.7(4) ?
Zn1 O1B C1B N3B . . . . -170.1(3) ?
Zn1 N1B N2B C1B . . . . -14.5(4) ?
Zn1 N1B C2B C3B . . . . 31.2(5) ?
Zn1 N1B C2B C7B . . . . -147.8(3) ?
O2A C5A C6A C7A . . . . -179.3(4) ?
N1A N2A C1A O1A . . . . 1.0(5) ?
N1A N2A C1A N3A . . . . -179.1(3) ?
N1A C2A C3A C4A . . . . -178.8(4) ?
N1A C2A C7A C6A . . . . 179.6(4) ?
N2A N1A C2A C3A . . . . 176.5(3) ?
N2A N1A C2A C7A . . . . -3.0(6) ?
N3A C8A C9A C10A . . . . 30.7(4) ?
C1A N3A C8A C9A . . . . 168.0(3) ?
C1A N3A C11A C10A . . . . 168.6(4) ?
C2A N1A N2A C1A . . . . -179.5(3) ?
C2A C3A C4A C5A . . . . -0.9(6) ?
C3A C2A C7A C6A . . . . 0.2(6) ?
C3A C4A C5A O2A . . . . -179.9(4) ?
C3A C4A C5A C6A . . . . 0.3(6) ?
C4A C5A C6A C7A . . . . 0.5(6) ?
C5A C6A C7A C2A . . . . -0.8(7) ?
C7A C2A C3A C4A . . . . 0.7(6) ?
C8A N3A C1A O1A . . . . 0.9(6) ?
C8A N3A C1A N2A . . . . -179.0(3) ?
C8A N3A C11A C10A . . . . -10.6(4) ?
C8A C9A C10A C11A . . . . -38.0(4) ?
C9A C10A C11A N3A . . . . 29.5(4) ?
C11A N3A C1A O1A . . . . -178.3(4) ?
C11A N3A C1A N2A . . . . 1.8(6) ?
C11A N3A C8A C9A . . . . -12.7(4) ?
C12A O2A C5A C4A . . . . 0.5(6) ?
C12A O2A C5A C6A . . . . -179.8(4) ?
O2B C5B C6B C7B . . . . -180.0(4) ?
N1B N2B C1B O1B . . . . 3.5(5) ?
N1B N2B C1B N3B . . . . -175.8(3) ?
N1B C2B C3B C4B . . . . 179.4(3) ?
N1B C2B C7B C6B . . . . 178.2(3) ?
N2B N1B C2B C3B . . . . -166.9(3) ?
N2B N1B C2B C7B . . . . 14.0(5) ?
N3B C8B C9B C10B . . . . -27.7(4) ?
C1B N3B C8B C9B . . . . -173.7(3) ?
C1B N3B C11B C10B . . . . -161.6(4) ?
C2B N1B N2B C1B . . . . -178.9(3) ?
C2B C3B C4B C5B . . . . 3.1(6) ?
C3B C2B C7B C6B . . . . -0.9(6) ?
C3B C4B C5B O2B . . . . 177.6(4) ?
C3B C4B C5B C6B . . . . -2.4(6) ?
C4B C5B C6B C7B . . . . 0.0(6) ?
C5B C6B C7B C2B . . . . 1.6(6) ?
C7B C2B C3B C4B . . . . -1.5(6) ?
C8B N3B C1B O1B . . . . -1.8(6) ?
C8B N3B C1B N2B . . . . 177.6(3) ?
C8B N3B C11B C10B . . . . 19.8(4) ?
C8B C9B C10B C11B . . . . 40.2(4) ?
C9B C10B C11B N3B . . . . -36.3(4) ?
C11B N3B C1B O1B . . . . 179.7(3) ?
C11B N3B C1B N2B . . . . -0.9(5) ?
C11B N3B C8B C9B . . . . 4.9(4) ?
C12B O2B C5B C4B . . . . -173.9(4) ?
C12B O2B C5B C6B . . . . 6.1(6) ?
